data_9016979
loop_
_publ_author_name
'Izatulina, A.'
'Gurzhiy, V.'
'Frank-Kamenetskaya O'

_publ_section_title
;
 Weddellite from renal stones: Structure refinement and dependence of
 crystal chemical features on H2O content.
 Note: Sample 6
;
_journal_name_full 'American Mineralogist'
_journal_page_first 2
_journal_page_last 7
_journal_volume 99
_journal_year 2014
_chemical_compound_source 'oxalic renal stones of St. Petersburg citizens aged 24-65 years'
_chemical_formula_sum 'C2 H4.39 Ca O6.195'
_chemical_name_mineral Weddellite
_space_group_IT_number 87
_space_group_name_Hall '-I 4'
_space_group_name_H-M_alt 'I 4/m'
_symmetry_space_group_name_H-M 'I 4/m'
_cell_angle_alpha 90
_cell_angle_beta 90
_cell_angle_gamma 90
_cell_length_a 12.3542
_cell_length_b 12.3542
_cell_length_c 7.3604
_cell_volume 1123.390
_database_code_amcsd 0020076
_exptl_crystal_density_diffrn 1.982
_cod_data_source_file inputs/fixed/downloads/05/05610.cif
_cod_data_source_block 05610
_cod_original_formula_sum 'Ca C2 O6.195 H4.39'
_cod_database_code 9016979

loop_
_space_group_symop_operation_xyz
x,y,z
1/2+x,1/2+y,1/2+z
y,-x,-z
1/2+y,1/2-x,1/2-z
-y,x,z
1/2-y,1/2+x,1/2+z
x,y,-z
1/2+x,1/2+y,1/2-z
-x,-y,z
1/2-x,1/2-y,1/2+z
-y,x,-z
1/2-y,1/2+x,1/2-z
y,-x,z
1/2+y,1/2-x,1/2+z
-x,-y,-z
1/2-x,1/2-y,1/2-z

loop_
_atom_site_aniso_label
_atom_site_aniso_U_11
_atom_site_aniso_U_22
_atom_site_aniso_U_33
_atom_site_aniso_U_12
_atom_site_aniso_U_13
_atom_site_aniso_U_23
Ca1 0.01679 0.01794 0.01344 0.00150 0.00000 0.00000
C1 0.01760 0.02400 0.01410 -0.00130 -0.00050 0.00170
O1 0.01720 0.03330 0.01520 -0.00310 0.00240 -0.00110
O2 0.01830 0.07940 0.01670 -0.00510 -0.00320 0.00760
OW1 0.02280 0.05700 0.03170 -0.00480 0.00000 0.00000
OW2 0.04910 0.03360 0.03790 0.01490 0.00000 0.00000

loop_
_atom_site_label
_atom_site_fract_x
_atom_site_fract_y
_atom_site_fract_z
_atom_site_occupancy
_atom_site_U_iso_or_equiv
_atom_site_type_symbol
_atom_site_attached_hydrogens
Ca1 0.30069 0.19934 0.00000 1.00000 0.01606 Ca 0
C1 0.55340 0.24262 -0.10546 1.00000 0.01860 C 0
O1 0.64342 0.24543 -0.18270 1.00000 0.02190 O 0
O2 0.46289 0.23760 -0.18008 1.00000 0.03820 O 0
OW1 0.11447 0.14546 0.00000 1.00000 0.03720 O 0
OW2 0.38228 0.01872 0.00000 1.00000 0.04020 O 0
Wat3 0.00000 0.00000 -0.34700 0.21000 0.10200 O 2
Wat31 0.00000 0.00000 -0.26600 0.18000 0.08200 O 2
H1 0.07500 0.15400 -0.10500 1.00000 0.12200 H 0
H2 0.39200 -0.00500 0.11900 1.00000 0.15500 H 0

loop_
_cod_changelog_entry_id
_cod_changelog_entry_author
_cod_changelog_entry_date
_cod_changelog_entry_text
1
;cod-tools version 3.8.0
Id: cif_guess_AMCSD_atom_types 9581 2023-05-17 12:35:41Z saulius
;
2023-05-23T09:20:44+03:00
;Derived atom types and hydrogen counts
from atom names that follow the AMCSD naming convention
(Wat == water, O-H == hydroxyl).
;

loop_
_cod_related_entry_id
_cod_related_entry_database
_cod_related_entry_code
1 AMCSD 0020076

_cell_formula_units_Z 8
